data_4329506
loop_
_publ_author_name
'Saskia Speed'
'Ramon Vicente'
'Daniel Aravena'
'Eliseo Ruiz'
'Olivier Roubeau'
'Simon J. Teat'
'M. Salah El Fallah'

_publ_section_title
;
 Hexanuclear Copper(II) Cages Built on a Central {\m3-O...H...\m3-O}
 Moiety, 1,3-Bis(dimethylamino)-2-propanolato and Capping R-phosphonates:
 Crystal Structures, Magnetic Behavior, and DFT Studies
;
_journal_name_full 'Inorganic Chemistry'
_journal_page_first 6842
_journal_page_last 6850
_journal_paper_doi 10.1021/ic300589h
_journal_volume 51
_journal_year 2012
_chemical_formula_moiety 'C33 H62 Cl2 Cu6 N6 O20 P2, 5(H2 O)'
_chemical_formula_sum 'C33 H72 Cl2 Cu6 N6 O25 P2'
_chemical_formula_weight 1467.05
_chemical_name_systematic
; 
 ? 
;
_space_group_IT_number 61
_symmetry_cell_setting orthorhombic
_symmetry_space_group_name_Hall '-P 2ac 2ab'
_symmetry_space_group_name_H-M 'P b c a'
_atom_sites_solution_hydrogens geom
_atom_sites_solution_primary direct
_atom_sites_solution_secondary difmap
_audit_creation_method SHELXL-97
_cell_angle_alpha 90.00
_cell_angle_beta 90.00
_cell_angle_gamma 90.00
_cell_formula_units_Z 8
_cell_length_a 15.422(3)
_cell_length_b 20.250(4)
_cell_length_c 35.116(7)
_cell_measurement_reflns_used 238
_cell_measurement_temperature 100(2)
_cell_measurement_theta_max 30.0
_cell_measurement_theta_min 1.8
_cell_volume 10967(4)
_computing_cell_refinement 'HKL2000 (Z. Otwinowski and W. Minor, 1997)'
_computing_data_collection MxCube
_computing_data_reduction 'HKL2000 (Z. Otwinowski and W. Minor, 1997)'
_computing_structure_refinement 'SHELXL-97 (Sheldrick, 1997)'
_computing_structure_solution 'SHELXS-97 (Sheldrick, 1990)'
_diffrn_ambient_temperature 100(2)
_diffrn_measured_fraction_theta_full 0.960
_diffrn_measured_fraction_theta_max 0.960
_diffrn_measurement_device_type 'single-axis HUBER diffractometer with ADSC Q210r CCD detector'
_diffrn_measurement_method '  phi rotation with narrow frames'
_diffrn_radiation_monochromator 'silicon 111'
_diffrn_radiation_source 'ESRF BM16'
_diffrn_radiation_type synchrotron
_diffrn_radiation_wavelength 0.75140
_diffrn_reflns_av_R_equivalents 0.0334
_diffrn_reflns_av_sigmaI/netI 0.0254
_diffrn_reflns_limit_h_max 18
_diffrn_reflns_limit_h_min 0
_diffrn_reflns_limit_k_max 25
_diffrn_reflns_limit_k_min -25
_diffrn_reflns_limit_l_max 43
_diffrn_reflns_limit_l_min -43
_diffrn_reflns_number 38117
_diffrn_reflns_theta_full 28.01
_diffrn_reflns_theta_max 28.01
_diffrn_reflns_theta_min 1.86
_exptl_absorpt_coefficient_mu 2.949
_exptl_absorpt_correction_T_max 0.86
_exptl_absorpt_correction_T_min 0.62
_exptl_absorpt_correction_type multi-scan
_exptl_absorpt_process_details MULABS
_exptl_crystal_colour blue
_exptl_crystal_density_diffrn 1.777
_exptl_crystal_description block
_exptl_crystal_F_000 5937
_exptl_crystal_size_max 0.18
_exptl_crystal_size_mid 0.12
_exptl_crystal_size_min 0.05
_refine_diff_density_max 5.225
_refine_diff_density_min -3.139
_refine_diff_density_rms 0.196
_refine_ls_extinction_coef 0.00141(14)
_refine_ls_extinction_expression Fc^*^=kFc[1+0.001xFc^2^\l^3^/sin(2\q)]^-1/4^
_refine_ls_extinction_method SHELXL
_refine_ls_goodness_of_fit_ref 1.035
_refine_ls_hydrogen_treatment constr
_refine_ls_matrix_type full
_refine_ls_number_parameters 668
_refine_ls_number_reflns 10760
_refine_ls_number_restraints 172
_refine_ls_restrained_S_all 1.065
_refine_ls_R_factor_all 0.0821
_refine_ls_R_factor_gt 0.0803
_refine_ls_shift/su_max 0.001
_refine_ls_shift/su_mean 0.000
_refine_ls_structure_factor_coef Fsqd
_refine_ls_weighting_details 'calc w=1/[\s^2^(Fo^2^)+(0.0943P)^2^+168.4655P] where P=(Fo^2^+2Fc^2^)/3'
_refine_ls_weighting_scheme calc
_refine_ls_wR_factor_gt 0.1990
_refine_ls_wR_factor_ref 0.2004
_reflns_number_gt 10311
_reflns_number_total 10760
_reflns_threshold_expression >2sigma(I)
_cod_data_source_file ic300589h_si_001_2.cif
_cod_data_source_block ss209b
_cod_database_code 4329506

loop_
_symmetry_equiv_pos_as_xyz
'x, y, z'
'-x+1/2, -y, z+1/2'
'-x, y+1/2, -z+1/2'
'x+1/2, -y+1/2, -z'
'-x, -y, -z'
'x-1/2, y, -z-1/2'
'x, -y-1/2, z-1/2'
'-x-1/2, y-1/2, z'

loop_
_atom_site_label
_atom_site_type_symbol
_atom_site_fract_x
_atom_site_fract_y
_atom_site_fract_z
_atom_site_U_iso_or_equiv
_atom_site_adp_type
_atom_site_occupancy
_atom_site_symmetry_multiplicity
_atom_site_calc_flag
_atom_site_refinement_flags
Cu1 Cu 0.59203(5) 0.15063(4) 0.08815(2) 0.0144(2) Uani 1 1 d .
Cu3 Cu 0.53200(6) 0.13183(4) 0.17295(2) 0.0176(2) Uani 1 1 d .
Cu5 Cu 0.39048(5) 0.16400(4) 0.10696(2) 0.0174(2) Uani 1 1 d .
Cu2 Cu 0.64312(6) 0.31483(4) 0.11952(3) 0.0270(2) Uani 1 1 d U
Cu4 Cu 0.51673(7) 0.30761(4) 0.19137(2) 0.0253(2) Uani 1 1 d U
Cu6 Cu 0.43588(5) 0.33827(4) 0.10905(2) 0.0173(2) Uani 1 1 d U
Cl1 Cl 0.51361(12) 0.27122(8) 0.01854(4) 0.0240(4) Uani 1 1 d .
Cl2 Cl 0.29654(12) 0.23267(10) 0.19526(5) 0.0319(4) Uani 1 1 d .
P1 P 0.48385(11) 0.03952(8) 0.11147(4) 0.0157(3) Uani 1 1 d .
P2 P 0.54968(12) 0.43151(8) 0.14967(5) 0.0197(4) Uani 1 1 d .
O1 O 0.5073(3) 0.1769(2) 0.12607(12) 0.0142(9) Uani 1 1 d .
O2 O 0.5279(3) 0.2935(2) 0.13707(12) 0.0149(9) Uani 1 1 d .
O3 O 0.6597(3) 0.2302(2) 0.09446(12) 0.0173(9) Uani 1 1 d D
O4 O 0.5417(3) 0.2137(2) 0.20152(12) 0.0199(10) Uani 1 1 d D
O5 O 0.3722(3) 0.2579(2) 0.09903(13) 0.0162(9) Uani 1 1 d D
O6 O 0.5281(3) 0.0700(2) 0.07707(13) 0.0237(10) Uani 1 1 d .
O7 O 0.5385(4) 0.0463(2) 0.14774(14) 0.0261(11) Uani 1 1 d .
O8 O 0.3934(3) 0.0683(2) 0.11771(16) 0.0256(11) Uani 1 1 d .
O9 O 0.6394(4) 0.4005(3) 0.14711(17) 0.0374(13) Uani 1 1 d .
O10 O 0.4998(4) 0.4037(3) 0.18455(16) 0.0365(14) Uani 1 1 d .
O11 O 0.4970(4) 0.4231(3) 0.11360(16) 0.0315(12) Uani 1 1 d .
O12 O 0.5061(3) 0.2066(2) 0.03528(13) 0.0213(10) Uani 1 1 d .
O13 O 0.5192(4) 0.3212(2) 0.04815(14) 0.0282(12) Uani 1 1 d .
O14 O 0.4397(5) 0.2837(3) -0.00505(17) 0.0478(18) Uani 1 1 d .
O15 O 0.5907(5) 0.2743(3) -0.00428(18) 0.054(2) Uani 1 1 d .
O16 O 0.3378(4) 0.1753(3) 0.17771(17) 0.0347(13) Uani 1 1 d .
O17 O 0.3512(4) 0.2902(3) 0.18887(16) 0.0366(13) Uani 1 1 d .
O18 O 0.2139(4) 0.2436(4) 0.17799(17) 0.0455(16) Uani 1 1 d .
O19 O 0.2879(4) 0.2210(3) 0.23542(16) 0.0420(15) Uani 1 1 d .
N1 N 0.6980(4) 0.1135(3) 0.06130(17) 0.0233(12) Uani 1 1 d .
N2 N 0.7546(4) 0.3419(3) 0.0928(2) 0.0289(14) Uani 1 1 d .
N3 N 0.5565(5) 0.0863(3) 0.22266(17) 0.0309(15) Uani 1 1 d .
N4 N 0.5231(5) 0.3198(3) 0.24856(19) 0.0330(16) Uani 1 1 d .
N5 N 0.2814(4) 0.1504(3) 0.07570(19) 0.0270(13) Uani 1 1 d .
N6 N 0.3329(4) 0.3856(3) 0.08653(17) 0.0221(12) Uani 1 1 d .
C1 C 0.7540(7) 0.1678(4) 0.0551(3) 0.064(3) Uani 1 1 d DU
H1A H 0.8141 0.1522 0.0593 0.077 Uiso 1 1 calc R
H1B H 0.7494 0.1803 0.0280 0.077 Uiso 1 1 calc R
C2 C 0.7425(5) 0.2252(3) 0.0768(3) 0.054(2) Uani 1 1 d DU
H2A H 0.7774 0.2124 0.0996 0.065 Uiso 1 1 calc RD
C3 C 0.7804(7) 0.2863(4) 0.0695(4) 0.076(3) Uani 1 1 d DU
H3A H 0.7684 0.2977 0.0426 0.091 Uiso 1 1 calc R
H3B H 0.8440 0.2811 0.0719 0.091 Uiso 1 1 calc R
C4 C 0.6812(9) 0.0733(8) 0.0276(4) 0.080(4) Uani 1 1 d U
H4A H 0.7364 0.0584 0.0167 0.120 Uiso 1 1 calc R
H4B H 0.6498 0.0996 0.0087 0.120 Uiso 1 1 calc R
H4C H 0.6462 0.0348 0.0347 0.120 Uiso 1 1 calc R
C5 C 0.7381(9) 0.0681(7) 0.0881(4) 0.081(4) Uani 1 1 d U
H5A H 0.7901 0.0488 0.0766 0.122 Uiso 1 1 calc R
H5B H 0.6970 0.0329 0.0945 0.122 Uiso 1 1 calc R
H5C H 0.7541 0.0921 0.1113 0.122 Uiso 1 1 calc R
C6 C 0.7378(10) 0.3959(7) 0.0668(4) 0.088(5) Uani 1 1 d .
H6A H 0.7917 0.4083 0.0539 0.132 Uiso 1 1 calc R
H6B H 0.7155 0.4338 0.0811 0.132 Uiso 1 1 calc R
H6C H 0.6948 0.3821 0.0479 0.132 Uiso 1 1 calc R
C7 C 0.8186(10) 0.3616(9) 0.1188(4) 0.091(4) Uani 1 1 d U
H7A H 0.8710 0.3746 0.1049 0.137 Uiso 1 1 calc R
H7B H 0.8322 0.3248 0.1359 0.137 Uiso 1 1 calc R
H7C H 0.7973 0.3991 0.1337 0.137 Uiso 1 1 calc R
C8 C 0.5575(9) 0.1358(4) 0.2508(2) 0.059(2) Uani 1 1 d DU
H8A H 0.5149 0.1227 0.2705 0.071 Uiso 1 1 calc R
H8B H 0.6154 0.1346 0.2630 0.071 Uiso 1 1 calc R
C9 C 0.5405(8) 0.2011(3) 0.24138(19) 0.059(2) Uani 1 1 d DU
H9A H 0.4760 0.1987 0.2441 0.071 Uiso 1 1 calc RD
C10 C 0.5523(9) 0.2570(4) 0.2636(3) 0.070(3) Uani 1 1 d DU
H10A H 0.6150 0.2609 0.2692 0.084 Uiso 1 1 calc R
H10B H 0.5224 0.2496 0.2882 0.084 Uiso 1 1 calc R
C11 C 0.4850(12) 0.0414(8) 0.2324(4) 0.099(5) Uani 1 1 d U
H11A H 0.4976 0.0196 0.2567 0.149 Uiso 1 1 calc R
H11B H 0.4787 0.0081 0.2124 0.149 Uiso 1 1 calc R
H11C H 0.4311 0.0667 0.2347 0.149 Uiso 1 1 calc R
C12 C 0.6406(14) 0.0557(12) 0.2231(6) 0.135(7) Uani 1 1 d U
H12A H 0.6499 0.0342 0.2477 0.202 Uiso 1 1 calc R
H12B H 0.6852 0.0894 0.2190 0.202 Uiso 1 1 calc R
H12C H 0.6438 0.0227 0.2027 0.202 Uiso 1 1 calc R
C13 C 0.4443(7) 0.3482(8) 0.2642(3) 0.077(5) Uani 1 1 d .
H13A H 0.4467 0.3468 0.2921 0.116 Uiso 1 1 calc R
H13B H 0.3941 0.3229 0.2553 0.116 Uiso 1 1 calc R
H13C H 0.4389 0.3942 0.2558 0.116 Uiso 1 1 calc R
C14 C 0.5945(8) 0.3618(7) 0.2592(3) 0.067(4) Uani 1 1 d .
H14A H 0.5909 0.3719 0.2864 0.100 Uiso 1 1 calc R
H14B H 0.5919 0.4029 0.2445 0.100 Uiso 1 1 calc R
H14C H 0.6493 0.3391 0.2538 0.100 Uiso 1 1 calc R
C15 C 0.2653(6) 0.2153(4) 0.0587(3) 0.053(3) Uani 1 1 d D
H15A H 0.2965 0.2175 0.0340 0.063 Uiso 1 1 calc R
H15B H 0.2026 0.2191 0.0531 0.063 Uiso 1 1 calc R
C16 C 0.2905(4) 0.2701(3) 0.0810(2) 0.0288(16) Uani 1 1 d D
H16A H 0.2476 0.2712 0.1023 0.035 Uiso 1 1 calc RD
C17 C 0.2866(6) 0.3339(4) 0.0649(3) 0.046(2) Uani 1 1 d D
H17A H 0.2250 0.3469 0.0625 0.056 Uiso 1 1 calc R
H17B H 0.3112 0.3320 0.0389 0.056 Uiso 1 1 calc R
C18 C 0.2985(7) 0.0995(6) 0.0451(3) 0.054(3) Uani 1 1 d .
H18A H 0.2457 0.0928 0.0301 0.081 Uiso 1 1 calc R
H18B H 0.3155 0.0577 0.0571 0.081 Uiso 1 1 calc R
H18C H 0.3453 0.1150 0.0285 0.081 Uiso 1 1 calc R
C19 C 0.2103(6) 0.1258(6) 0.0985(3) 0.050(2) Uani 1 1 d .
H19A H 0.1590 0.1198 0.0824 0.075 Uiso 1 1 calc R
H19B H 0.1970 0.1575 0.1188 0.075 Uiso 1 1 calc R
H19C H 0.2265 0.0833 0.1099 0.075 Uiso 1 1 calc R
C20 C 0.2804(7) 0.4111(6) 0.1177(3) 0.056(3) Uani 1 1 d .
H20A H 0.2300 0.4344 0.1074 0.085 Uiso 1 1 calc R
H20B H 0.3152 0.4417 0.1330 0.085 Uiso 1 1 calc R
H20C H 0.2609 0.3744 0.1337 0.085 Uiso 1 1 calc R
C21 C 0.3534(6) 0.4387(5) 0.0599(3) 0.043(2) Uani 1 1 d .
H21A H 0.2996 0.4586 0.0505 0.064 Uiso 1 1 calc R
H21B H 0.3864 0.4208 0.0384 0.064 Uiso 1 1 calc R
H21C H 0.3881 0.4724 0.0728 0.064 Uiso 1 1 calc R
C22 C 0.4717(4) -0.0475(3) 0.10151(18) 0.0162(12) Uani 1 1 d .
C23 C 0.4817(5) -0.0707(3) 0.06445(19) 0.0212(14) Uani 1 1 d .
H23A H 0.4942 -0.0407 0.0444 0.025 Uiso 1 1 calc R
C24 C 0.4734(5) -0.1379(3) 0.0568(2) 0.0250(15) Uani 1 1 d .
H24A H 0.4801 -0.1536 0.0315 0.030 Uiso 1 1 calc R
C25 C 0.4550(5) -0.1821(3) 0.0862(2) 0.0267(16) Uani 1 1 d .
H25A H 0.4504 -0.2280 0.0811 0.032 Uiso 1 1 calc R
C26 C 0.4438(5) -0.1591(3) 0.1227(2) 0.0245(15) Uani 1 1 d .
H26A H 0.4298 -0.1891 0.1426 0.029 Uiso 1 1 calc R
C27 C 0.4527(5) -0.0920(3) 0.13064(19) 0.0214(14) Uani 1 1 d .
H27A H 0.4459 -0.0765 0.1560 0.026 Uiso 1 1 calc R
C28 C 0.5639(5) 0.5198(3) 0.1560(2) 0.0249(15) Uani 1 1 d .
C29 C 0.5090(9) 0.5638(5) 0.1393(4) 0.074(3) Uani 1 1 d U
H29A H 0.4613 0.5483 0.1247 0.089 Uiso 1 1 calc R
C30 C 0.5221(10) 0.6314(5) 0.1435(4) 0.079(4) Uani 1 1 d U
H30A H 0.4824 0.6610 0.1319 0.095 Uiso 1 1 calc R
C31 C 0.5873(7) 0.6556(4) 0.1630(3) 0.049(3) Uani 1 1 d .
H31A H 0.5958 0.7020 0.1646 0.059 Uiso 1 1 calc R
C32 C 0.6432(7) 0.6128(5) 0.1812(4) 0.064(3) Uani 1 1 d .
H32A H 0.6891 0.6294 0.1966 0.076 Uiso 1 1 calc R
C33 C 0.6316(6) 0.5448(4) 0.1767(3) 0.050(3) Uani 1 1 d .
H33A H 0.6714 0.5153 0.1884 0.059 Uiso 1 1 calc R
O1W O 0.5689(5) 0.4900(4) 0.0463(2) 0.056(2) Uani 1 1 d .
O2W O 0.5607(7) 0.4256(4) -0.0231(2) 0.079(3) Uani 1 1 d .
O3W O 0.7670(6) 0.3865(5) 0.2047(2) 0.072(2) Uani 1 1 d .
O4W O 0.7801(8) 0.4296(5) 0.2813(2) 0.091(4) Uani 1 1 d .
O5W O 0.2904(6) 0.0348(4) 0.1806(2) 0.068(2) Uani 1 1 d .
O6W O 0.7178(5) 0.2626(4) 0.1760(2) 0.0599(19) Uani 1 1 d .

loop_
_atom_site_aniso_label
_atom_site_aniso_U_11
_atom_site_aniso_U_22
_atom_site_aniso_U_33
_atom_site_aniso_U_23
_atom_site_aniso_U_13
_atom_site_aniso_U_12
Cu1 0.0165(4) 0.0106(4) 0.0160(4) -0.0021(3) 0.0049(3) -0.0005(3)
Cu3 0.0319(5) 0.0086(4) 0.0124(4) 0.0001(3) 0.0020(3) 0.0018(3)
Cu5 0.0155(4) 0.0092(4) 0.0275(4) -0.0003(3) -0.0011(3) 0.0003(3)
Cu2 0.0208(5) 0.0130(4) 0.0471(6) -0.0068(4) 0.0108(4) -0.0022(3)
Cu4 0.0502(6) 0.0102(4) 0.0154(4) -0.0006(3) -0.0036(4) 0.0043(4)
Cu6 0.0191(4) 0.0081(4) 0.0246(4) 0.0019(3) -0.0065(3) 0.0013(3)
Cl1 0.0415(10) 0.0164(7) 0.0141(7) -0.0010(6) 0.0053(6) -0.0044(7)
Cl2 0.0256(9) 0.0432(11) 0.0268(9) -0.0027(8) 0.0037(7) -0.0022(8)
P1 0.0225(9) 0.0086(7) 0.0161(7) -0.0007(6) 0.0027(6) 0.0020(6)
P2 0.0252(9) 0.0103(7) 0.0237(8) -0.0030(6) -0.0044(7) 0.0025(6)
O1 0.014(2) 0.011(2) 0.017(2) 0.0026(16) 0.0020(17) 0.0002(16)
O2 0.020(2) 0.0081(19) 0.017(2) 0.0000(16) 0.0015(17) 0.0015(17)
O3 0.016(2) 0.017(2) 0.019(2) -0.0023(17) 0.0035(17) -0.0006(17)
O4 0.034(3) 0.011(2) 0.014(2) 0.0016(17) 0.0013(19) 0.0031(19)
O5 0.012(2) 0.012(2) 0.024(2) 0.0007(17) -0.0025(18) 0.0020(17)
O6 0.031(3) 0.020(2) 0.020(2) -0.0033(19) 0.006(2) -0.005(2)
O7 0.044(3) 0.016(2) 0.019(2) -0.0007(19) -0.005(2) 0.006(2)
O8 0.023(3) 0.014(2) 0.040(3) 0.000(2) 0.007(2) 0.0002(19)
O9 0.039(3) 0.028(3) 0.045(3) -0.006(3) -0.008(3) 0.003(2)
O10 0.065(4) 0.016(2) 0.029(3) 0.002(2) 0.001(3) 0.005(3)
O11 0.041(3) 0.020(3) 0.033(3) 0.002(2) -0.011(2) -0.002(2)
O12 0.029(3) 0.015(2) 0.020(2) -0.0001(18) -0.0004(19) -0.0014(19)
O13 0.050(3) 0.016(2) 0.019(2) -0.0051(19) 0.004(2) -0.005(2)
O14 0.082(5) 0.033(3) 0.029(3) 0.000(2) -0.029(3) 0.020(3)
O15 0.073(5) 0.051(4) 0.038(3) -0.022(3) 0.041(3) -0.037(4)
O16 0.034(3) 0.030(3) 0.040(3) 0.002(2) 0.009(2) -0.007(2)
O17 0.045(4) 0.033(3) 0.032(3) -0.006(2) 0.006(3) 0.000(3)
O18 0.029(3) 0.073(5) 0.035(3) -0.008(3) -0.005(2) 0.002(3)
O19 0.036(3) 0.063(4) 0.027(3) 0.001(3) 0.004(2) -0.006(3)
N1 0.024(3) 0.020(3) 0.026(3) -0.006(2) 0.006(2) -0.001(2)
N2 0.024(3) 0.021(3) 0.042(4) -0.004(3) 0.007(3) -0.002(2)
N3 0.061(5) 0.016(3) 0.016(3) 0.004(2) 0.001(3) 0.003(3)
N4 0.060(5) 0.016(3) 0.023(3) -0.004(2) -0.009(3) 0.005(3)
N5 0.025(3) 0.017(3) 0.040(3) 0.001(3) -0.008(3) -0.006(2)
N6 0.022(3) 0.014(3) 0.030(3) 0.001(2) -0.002(2) 0.004(2)
C1 0.048(5) 0.029(3) 0.115(7) -0.023(4) 0.049(5) -0.010(4)
C2 0.036(4) 0.033(3) 0.094(5) -0.024(3) 0.040(4) -0.015(3)
C3 0.062(6) 0.032(4) 0.133(8) -0.024(5) 0.058(6) -0.019(4)
C4 0.063(6) 0.111(8) 0.065(6) -0.044(6) 0.015(5) -0.010(6)
C5 0.064(6) 0.074(7) 0.106(8) 0.038(6) 0.025(6) 0.031(6)
C6 0.091(10) 0.075(9) 0.097(10) 0.060(8) 0.020(8) 0.000(8)
C7 0.061(7) 0.137(9) 0.075(7) -0.006(7) -0.003(6) -0.018(7)
C8 0.130(7) 0.026(3) 0.022(3) 0.003(3) -0.009(4) 0.010(4)
C9 0.135(7) 0.024(3) 0.019(3) 0.001(2) -0.003(4) 0.016(4)
C10 0.145(7) 0.030(3) 0.035(4) -0.006(3) -0.011(5) 0.014(5)
C11 0.133(9) 0.100(8) 0.065(7) 0.027(6) -0.011(7) -0.061(7)
C12 0.138(10) 0.156(11) 0.112(10) 0.026(8) -0.009(8) 0.066(9)
C13 0.045(6) 0.157(14) 0.030(5) -0.035(7) 0.000(4) 0.009(7)
C14 0.070(8) 0.096(9) 0.034(5) -0.022(5) -0.003(5) -0.030(7)
C15 0.046(6) 0.030(4) 0.083(7) 0.009(5) -0.037(5) -0.011(4)
C16 0.018(3) 0.021(3) 0.048(4) -0.004(3) -0.012(3) 0.006(3)
C17 0.037(5) 0.032(4) 0.070(7) 0.003(4) -0.019(5) -0.001(4)
C18 0.048(6) 0.064(7) 0.050(6) -0.019(5) -0.011(5) -0.009(5)
C19 0.029(5) 0.071(7) 0.049(5) 0.010(5) -0.008(4) -0.016(5)
C20 0.047(6) 0.074(7) 0.048(5) 0.003(5) 0.012(5) 0.029(5)
C21 0.039(5) 0.041(5) 0.047(5) 0.023(4) -0.002(4) 0.008(4)
C22 0.019(3) 0.011(3) 0.018(3) -0.002(2) 0.000(2) 0.002(2)
C23 0.028(4) 0.016(3) 0.020(3) -0.002(2) 0.000(3) 0.001(3)
C24 0.034(4) 0.017(3) 0.024(3) -0.005(3) -0.002(3) 0.002(3)
C25 0.035(4) 0.008(3) 0.038(4) -0.004(3) -0.005(3) 0.002(3)
C26 0.031(4) 0.011(3) 0.031(4) 0.003(3) -0.003(3) 0.000(3)
C27 0.028(4) 0.016(3) 0.020(3) 0.001(2) 0.001(3) 0.001(3)
C28 0.032(4) 0.016(3) 0.026(3) -0.005(3) 0.001(3) 0.001(3)
C29 0.112(8) 0.017(4) 0.093(7) -0.010(4) -0.063(6) 0.015(4)
C30 0.121(9) 0.018(4) 0.099(8) -0.004(5) -0.056(7) 0.010(5)
C31 0.073(7) 0.013(4) 0.062(6) -0.010(4) 0.028(5) -0.010(4)
C32 0.046(6) 0.035(5) 0.110(10) -0.033(6) 0.018(6) -0.022(5)
C33 0.032(5) 0.025(4) 0.091(8) -0.016(5) -0.007(5) -0.002(4)
O1W 0.055(4) 0.059(4) 0.052(4) 0.030(3) -0.023(3) -0.028(4)
O2W 0.139(8) 0.034(4) 0.064(5) 0.029(4) 0.062(5) 0.033(5)
O3W 0.064(5) 0.098(7) 0.054(4) -0.005(5) -0.009(4) -0.001(5)
O4W 0.156(10) 0.071(6) 0.045(4) 0.002(4) 0.010(5) 0.053(6)
O5W 0.089(6) 0.041(4) 0.076(5) 0.004(4) 0.042(5) -0.021(4)
O6W 0.052(4) 0.063(5) 0.064(5) 0.004(4) 0.004(4) 0.005(4)

loop_
_atom_type_symbol
_atom_type_description
_atom_type_scat_dispersion_real
_atom_type_scat_dispersion_imag
_atom_type_scat_source
C C -0.00202 0.00184 'WCROMER Program in WinGX L.Kissel & R.H.Pratt Acta Cryst A46 170 1990'
H H 0.0000 0.0000 'WCROMER Program in WinGX L.Kissel & R.H.Pratt Acta Cryst A46 170 1990'
N N -0.00306 0.00376 'WCROMER Program in WinGX L.Kissel & R.H.Pratt Acta Cryst A46 170 1990'
O O -0.00413 0.00689 'WCROMER Program in WinGX L.Kissel & R.H.Pratt Acta Cryst A46 170 1990'
P P 0.09636 0.10655 'WCROMER Program in WinGX L.Kissel & R.H.Pratt Acta Cryst A46 170 1990'
Cu Cu 0.15756 1.40247 'WCROMER Program in WinGX L.Kissel & R.H.Pratt Acta Cryst A46 170 1990'
Cl Cl 0.13465 0.17838 'WCROMER Program in WinGX L.Kissel & R.H.Pratt Acta Cryst A46 170 1990'

loop_
_geom_angle_atom_site_label_1
_geom_angle_atom_site_label_2
_geom_angle_atom_site_label_3
_geom_angle
O3 Cu1 O1 93.19(18)
O3 Cu1 O6 174.76(19)
O1 Cu1 O6 91.51(19)
O3 Cu1 N1 85.9(2)
O1 Cu1 N1 164.2(2)
O6 Cu1 N1 90.3(2)
O1 Cu3 O4 92.99(18)
O1 Cu3 O7 92.50(19)
O4 Cu3 O7 171.5(2)
O1 Cu3 N3 178.7(2)
O4 Cu3 N3 85.9(2)
O7 Cu3 N3 88.7(2)
O1 Cu5 O5 92.96(18)
O1 Cu5 O8 92.6(2)
O5 Cu5 O8 172.5(2)
O1 Cu5 N5 167.4(2)
O5 Cu5 N5 86.3(2)
O8 Cu5 N5 89.4(2)
O2 Cu2 O3 93.89(18)
O2 Cu2 O9 90.8(2)
O3 Cu2 O9 173.8(2)
O2 Cu2 N2 170.4(2)
O3 Cu2 N2 85.3(2)
O9 Cu2 N2 90.8(3)
O2 Cu4 O4 91.04(18)
O2 Cu4 O10 92.2(2)
O4 Cu4 O10 174.9(2)
O2 Cu4 N4 172.0(3)
O4 Cu4 N4 85.9(2)
O10 Cu4 N4 90.4(2)
O5 Cu6 O2 94.01(18)
O5 Cu6 O11 173.7(2)
O2 Cu6 O11 91.0(2)
O5 Cu6 N6 85.9(2)
O2 Cu6 N6 172.7(2)
O11 Cu6 N6 89.6(2)
O14 Cl1 O15 109.2(5)
O14 Cl1 O12 109.4(4)
O15 Cl1 O12 109.5(4)
O14 Cl1 O13 109.8(4)
O15 Cl1 O13 108.7(3)
O12 Cl1 O13 110.3(3)
O18 Cl2 O19 111.1(4)
O18 Cl2 O17 109.1(4)
O19 Cl2 O17 109.7(4)
O18 Cl2 O16 109.5(4)
O19 Cl2 O16 108.9(4)
O17 Cl2 O16 108.6(3)
O6 P1 O8 111.7(3)
O6 P1 O7 112.2(3)
O8 P1 O7 110.4(3)
O6 P1 C22 106.8(3)
O8 P1 C22 107.8(3)
O7 P1 C22 107.8(3)
O11 P2 O9 113.1(3)
O11 P2 O10 110.6(3)
O9 P2 O10 110.4(3)
O11 P2 C28 106.1(3)
O9 P2 C28 107.7(3)
O10 P2 C28 108.8(3)
Cu3 O1 Cu1 108.9(2)
Cu3 O1 Cu5 114.6(2)
Cu1 O1 Cu5 110.5(2)
Cu2 O2 Cu4 111.3(2)
Cu2 O2 Cu6 113.9(2)
Cu4 O2 Cu6 111.3(2)
C2 O3 Cu1 112.0(4)
C2 O3 Cu2 112.2(4)
Cu1 O3 Cu2 135.8(2)
C9 O4 Cu3 110.8(4)
C9 O4 Cu4 110.3(4)
Cu3 O4 Cu4 135.5(2)
C16 O5 Cu6 112.5(3)
C16 O5 Cu5 111.0(3)
Cu6 O5 Cu5 136.4(2)
P1 O6 Cu1 114.2(3)
P1 O7 Cu3 115.4(3)
P1 O8 Cu5 111.6(3)
P2 O9 Cu2 114.5(3)
P2 O10 Cu4 112.8(3)
P2 O11 Cu6 115.1(3)
C1 N1 C5 109.3(9)
C1 N1 C4 114.7(8)
C5 N1 C4 104.4(10)
C1 N1 Cu1 106.0(4)
C5 N1 Cu1 106.0(6)
C4 N1 Cu1 116.1(6)
C7 N2 C3 113.3(10)
C7 N2 C6 108.7(11)
C3 N2 C6 106.2(10)
C7 N2 Cu2 111.8(7)
C3 N2 Cu2 106.5(5)
C6 N2 Cu2 110.0(7)
C8 N3 C12 106.9(12)
C8 N3 C11 106.5(10)
C12 N3 C11 114.1(13)
C8 N3 Cu3 106.6(4)
C12 N3 Cu3 112.1(9)
C11 N3 Cu3 110.2(7)
C14 N4 C10 100.7(9)
C14 N4 C13 108.0(9)
C10 N4 C13 118.0(10)
C14 N4 Cu4 111.4(6)
C10 N4 Cu4 105.7(5)
C13 N4 Cu4 112.5(6)
C19 N5 C15 114.0(8)
C19 N5 C18 106.8(7)
C15 N5 C18 110.6(7)
C19 N5 Cu5 112.1(5)
C15 N5 Cu5 103.9(4)
C18 N5 Cu5 109.4(5)
C20 N6 C21 110.0(7)
C20 N6 C17 111.7(8)
C21 N6 C17 107.3(7)
C20 N6 Cu6 108.1(5)
C21 N6 Cu6 115.5(5)
C17 N6 Cu6 104.2(4)
C2 C1 N1 118.9(7)
C2 C1 H1A 107.6
N1 C1 H1A 107.6
C2 C1 H1B 107.6
N1 C1 H1B 107.6
H1A C1 H1B 107.0
C3 C2 C1 125.7(8)
C3 C2 O3 113.2(6)
C1 C2 O3 114.2(6)
C3 C2 H2A 98.8
C1 C2 H2A 98.8
O3 C2 H2A 98.8
C2 C3 N2 118.1(8)
C2 C3 H3A 107.8
N2 C3 H3A 107.8
C2 C3 H3B 107.8
N2 C3 H3B 107.8
H3A C3 H3B 107.1
N1 C4 H4A 109.5
N1 C4 H4B 109.5
H4A C4 H4B 109.5
N1 C4 H4C 109.5
H4A C4 H4C 109.5
H4B C4 H4C 109.5
N1 C5 H5A 109.5
N1 C5 H5B 109.5
H5A C5 H5B 109.5
N1 C5 H5C 109.5
H5A C5 H5C 109.5
H5B C5 H5C 109.5
N2 C6 H6A 109.5
N2 C6 H6B 109.5
H6A C6 H6B 109.5
N2 C6 H6C 109.5
H6A C6 H6C 109.5
H6B C6 H6C 109.5
N2 C7 H7A 109.5
N2 C7 H7B 109.5
H7A C7 H7B 109.5
N2 C7 H7C 109.5
H7A C7 H7C 109.5
H7B C7 H7C 109.5
C9 C8 N3 120.6(7)
C9 C8 H8A 107.2
N3 C8 H8A 107.2
C9 C8 H8B 107.2
N3 C8 H8B 107.2
H8A C8 H8B 106.8
C10 C9 C8 128.2(8)
C10 C9 O4 114.0(6)
C8 C9 O4 113.7(6)
C10 C9 H9A 96.7
C8 C9 H9A 96.7
O4 C9 H9A 96.7
C9 C10 N4 118.0(8)
C9 C10 H10A 107.8
N4 C10 H10A 107.8
C9 C10 H10B 107.8
N4 C10 H10B 107.8
H10A C10 H10B 107.1
N3 C11 H11A 109.5
N3 C11 H11B 109.5
H11A C11 H11B 109.5
N3 C11 H11C 109.5
H11A C11 H11C 109.5
H11B C11 H11C 109.5
N3 C12 H12A 109.5
N3 C12 H12B 109.5
H12A C12 H12B 109.5
N3 C12 H12C 109.5
H12A C12 H12C 109.5
H12B C12 H12C 109.5
N4 C13 H13A 109.5
N4 C13 H13B 109.5
H13A C13 H13B 109.5
N4 C13 H13C 109.5
H13A C13 H13C 109.5
H13B C13 H13C 109.5
N4 C14 H14A 109.5
N4 C14 H14B 109.5
H14A C14 H14B 109.5
N4 C14 H14C 109.5
H14A C14 H14C 109.5
H14B C14 H14C 109.5
C16 C15 N5 115.6(7)
C16 C15 H15A 108.4
N5 C15 H15A 108.4
C16 C15 H15B 108.4
N5 C15 H15B 108.4
H15A C15 H15B 107.5
C17 C16 C15 119.1(7)
C17 C16 O5 111.8(6)
C15 C16 O5 110.6(5)
C17 C16 H16A 104.6
C15 C16 H16A 104.6
O5 C16 H16A 104.6
C16 C17 N6 115.0(7)
C16 C17 H17A 108.5
N6 C17 H17A 108.5
C16 C17 H17B 108.5
N6 C17 H17B 108.5
H17A C17 H17B 107.5
N5 C18 H18A 109.5
N5 C18 H18B 109.5
H18A C18 H18B 109.5
N5 C18 H18C 109.5
H18A C18 H18C 109.5
H18B C18 H18C 109.5
N5 C19 H19A 109.5
N5 C19 H19B 109.5
H19A C19 H19B 109.5
N5 C19 H19C 109.5
H19A C19 H19C 109.5
H19B C19 H19C 109.5
N6 C20 H20A 109.5
N6 C20 H20B 109.5
H20A C20 H20B 109.5
N6 C20 H20C 109.5
H20A C20 H20C 109.5
H20B C20 H20C 109.5
N6 C21 H21A 109.5
N6 C21 H21B 109.5
H21A C21 H21B 109.5
N6 C21 H21C 109.5
H21A C21 H21C 109.5
H21B C21 H21C 109.5
C23 C22 C27 119.4(6)
C23 C22 P1 119.9(5)
C27 C22 P1 120.7(5)
C22 C23 C24 120.0(6)
C22 C23 H23A 120.0
C24 C23 H23A 120.0
C23 C24 C25 120.1(7)
C23 C24 H24A 120.0
C25 C24 H24A 120.0
C26 C25 C24 119.9(6)
C26 C25 H25A 120.0
C24 C25 H25A 120.0
C25 C26 C27 120.3(7)
C25 C26 H26A 119.9
C27 C26 H26A 119.9
C22 C27 C26 120.3(6)
C22 C27 H27A 119.9
C26 C27 H27A 119.9
C29 C28 C33 117.4(8)
C29 C28 P2 121.1(7)
C33 C28 P2 121.4(6)
C28 C29 C30 120.5(10)
C28 C29 H29A 119.7
C30 C29 H29A 119.7
C31 C30 C29 122.3(11)
C31 C30 H30A 118.8
C29 C30 H30A 118.8
C30 C31 C32 119.1(8)
C30 C31 H31A 120.5
C32 C31 H31A 120.5
C31 C32 C33 119.1(10)
C31 C32 H32A 120.5
C33 C32 H32A 120.5
C28 C33 C32 121.5(10)
C28 C33 H33A 119.3
C32 C33 H33A 119.3

loop_
_geom_bond_atom_site_label_1
_geom_bond_atom_site_label_2
_geom_bond_distance
Cu1 O3 1.932(4)
Cu1 O1 1.940(4)
Cu1 O6 1.946(5)
Cu1 N1 2.031(6)
Cu3 O1 1.921(4)
Cu3 O4 1.943(4)
Cu3 O7 1.948(5)
Cu3 N3 2.010(6)
Cu5 O1 1.941(4)
Cu5 O5 1.943(4)
Cu5 O8 1.975(5)
Cu5 N5 2.027(6)
Cu2 O2 1.930(4)
Cu2 O3 1.944(4)
Cu2 O9 1.988(6)
Cu2 N2 2.034(7)
Cu4 O2 1.936(4)
Cu4 O4 1.974(4)
Cu4 O10 1.978(5)
Cu4 N4 2.026(7)
Cu6 O5 1.932(4)
Cu6 O2 1.950(4)
Cu6 O11 1.966(5)
Cu6 N6 2.017(6)
Cl1 O14 1.431(6)
Cl1 O15 1.435(6)
Cl1 O12 1.440(5)
Cl1 O13 1.454(5)
Cl2 O18 1.429(6)
Cl2 O19 1.436(6)
Cl2 O17 1.455(6)
Cl2 O16 1.461(6)
P1 O6 1.519(5)
P1 O8 1.527(5)
P1 O7 1.533(5)
P1 C22 1.806(6)
P2 O11 1.515(6)
P2 O9 1.522(6)
P2 O10 1.553(6)
P2 C28 1.815(7)
O3 C2 1.424(7)
O4 C9 1.423(7)
O5 C16 1.433(6)
N1 C1 1.415(10)
N1 C5 1.454(13)
N1 C4 1.460(12)
N2 C7 1.401(15)
N2 C3 1.448(11)
N2 C6 1.448(13)
N3 C8 1.408(10)
N3 C12 1.436(19)
N3 C11 1.469(15)
N4 C14 1.440(13)
N4 C10 1.450(11)
N4 C13 1.453(13)
N5 C19 1.448(11)
N5 C15 1.465(10)
N5 C18 1.511(12)
N6 C20 1.456(11)
N6 C21 1.461(10)
N6 C17 1.478(10)
C1 C2 1.400(7)
C1 H1A 0.9900
C1 H1B 0.9900
C2 C3 1.393(7)
C2 H2A 1.0000
C3 H3A 0.9900
C3 H3B 0.9900
C4 H4A 0.9800
C4 H4B 0.9800
C4 H4C 0.9800
C5 H5A 0.9800
C5 H5B 0.9800
C5 H5C 0.9800
C6 H6A 0.9800
C6 H6B 0.9800
C6 H6C 0.9800
C7 H7A 0.9800
C7 H7B 0.9800
C7 H7C 0.9800
C8 C9 1.389(7)
C8 H8A 0.9900
C8 H8B 0.9900
C9 C10 1.387(7)
C9 H9A 1.0000
C10 H10A 0.9900
C10 H10B 0.9900
C11 H11A 0.9800
C11 H11B 0.9800
C11 H11C 0.9800
C12 H12A 0.9800
C12 H12B 0.9800
C12 H12C 0.9800
C13 H13A 0.9800
C13 H13B 0.9800
C13 H13C 0.9800
C14 H14A 0.9800
C14 H14B 0.9800
C14 H14C 0.9800
C15 C16 1.412(7)
C15 H15A 0.9900
C15 H15B 0.9900
C16 C17 1.411(7)
C16 H16A 1.0000
C17 H17A 0.9900
C17 H17B 0.9900
C18 H18A 0.9800
C18 H18B 0.9800
C18 H18C 0.9800
C19 H19A 0.9800
C19 H19B 0.9800
C19 H19C 0.9800
C20 H20A 0.9800
C20 H20B 0.9800
C20 H20C 0.9800
C21 H21A 0.9800
C21 H21B 0.9800
C21 H21C 0.9800
C22 C23 1.392(9)
C22 C27 1.394(9)
C23 C24 1.393(9)
C23 H23A 0.9500
C24 C25 1.398(11)
C24 H24A 0.9500
C25 C26 1.373(11)
C25 H25A 0.9500
C26 C27 1.394(9)
C26 H26A 0.9500
C27 H27A 0.9500
C28 C29 1.362(12)
C28 C33 1.370(12)
C29 C30 1.391(13)
C29 H29A 0.9500
C30 C31 1.312(17)
C30 H30A 0.9500
C31 C32 1.380(17)
C31 H31A 0.9500
C32 C33 1.398(12)
C32 H32A 0.9500
C33 H33A 0.9500

loop_
_geom_torsion_atom_site_label_1
_geom_torsion_atom_site_label_2
_geom_torsion_atom_site_label_3
_geom_torsion_atom_site_label_4
_geom_torsion
O4 Cu3 O1 Cu1 123.4(2)
O7 Cu3 O1 Cu1 -50.2(3)
O4 Cu3 O1 Cu5 -112.2(2)
O7 Cu3 O1 Cu5 74.2(3)
O3 Cu1 O1 Cu3 -100.6(2)
O6 Cu1 O1 Cu3 81.8(2)
N1 Cu1 O1 Cu3 -14.5(9)
O3 Cu1 O1 Cu5 132.7(2)
O6 Cu1 O1 Cu5 -45.0(2)
N1 Cu1 O1 Cu5 -141.2(7)
O5 Cu5 O1 Cu3 131.0(2)
O8 Cu5 O1 Cu3 -44.0(3)
N5 Cu5 O1 Cu3 -142.8(9)
O5 Cu5 O1 Cu1 -105.5(2)
O8 Cu5 O1 Cu1 79.6(2)
N5 Cu5 O1 Cu1 -19.3(11)
O3 Cu2 O2 Cu4 127.3(2)
O9 Cu2 O2 Cu4 -48.6(3)
O3 Cu2 O2 Cu6 -105.9(2)
O9 Cu2 O2 Cu6 78.2(3)
O4 Cu4 O2 Cu2 -95.4(2)
O10 Cu4 O2 Cu2 80.7(3)
O4 Cu4 O2 Cu6 136.4(2)
O10 Cu4 O2 Cu6 -47.5(3)
O5 Cu6 O2 Cu2 128.7(2)
O11 Cu6 O2 Cu2 -47.5(3)
O5 Cu6 O2 Cu4 -104.5(2)
O11 Cu6 O2 Cu4 79.3(3)
O1 Cu1 O3 C2 167.0(6)
N1 Cu1 O3 C2 2.8(6)
O1 Cu1 O3 Cu2 -12.0(4)
N1 Cu1 O3 Cu2 -176.2(4)
O2 Cu2 O3 C2 -179.8(6)
N2 Cu2 O3 C2 9.8(6)
O2 Cu2 O3 Cu1 -0.8(4)
N2 Cu2 O3 Cu1 -171.2(4)
O1 Cu3 O4 C9 166.2(6)
N3 Cu3 O4 C9 -13.1(7)
O1 Cu3 O4 Cu4 9.8(4)
N3 Cu3 O4 Cu4 -169.6(4)
O2 Cu4 O4 C9 179.7(6)
N4 Cu4 O4 C9 7.1(7)
O2 Cu4 O4 Cu3 -23.8(4)
N4 Cu4 O4 Cu3 163.6(4)
O2 Cu6 O5 C16 174.2(4)
N6 Cu6 O5 C16 1.5(5)
O2 Cu6 O5 Cu5 -6.1(4)
N6 Cu6 O5 Cu5 -178.8(4)
O1 Cu5 O5 C16 175.0(4)
N5 Cu5 O5 C16 7.6(5)
O1 Cu5 O5 Cu6 -4.8(4)
N5 Cu5 O5 Cu6 -172.2(4)
O8 P1 O6 Cu1 87.5(4)
O7 P1 O6 Cu1 -37.0(4)
C22 P1 O6 Cu1 -154.9(3)
O1 Cu1 O6 P1 -35.0(3)
N1 Cu1 O6 P1 129.3(3)
O6 P1 O7 Cu3 80.4(4)
O8 P1 O7 Cu3 -44.8(4)
C22 P1 O7 Cu3 -162.2(3)
O1 Cu3 O7 P1 -28.0(3)
N3 Cu3 O7 P1 151.5(4)
O6 P1 O8 Cu5 -38.5(4)
O7 P1 O8 Cu5 87.1(3)
C22 P1 O8 Cu5 -155.5(3)
O1 Cu5 O8 P1 -34.7(3)
N5 Cu5 O8 P1 132.8(4)
O11 P2 O9 Cu2 -38.7(5)
O10 P2 O9 Cu2 85.8(4)
C28 P2 O9 Cu2 -155.6(3)
O2 Cu2 O9 P2 -32.3(4)
N2 Cu2 O9 P2 138.3(4)
O11 P2 O10 Cu4 85.0(4)
O9 P2 O10 Cu4 -40.9(4)
C28 P2 O10 Cu4 -158.8(3)
O2 Cu4 O10 P2 -31.9(4)
N4 Cu4 O10 P2 140.5(4)
O9 P2 O11 Cu6 83.4(4)
O10 P2 O11 Cu6 -41.0(4)
C28 P2 O11 Cu6 -158.8(3)
O2 Cu6 O11 P2 -32.1(4)
N6 Cu6 O11 P2 140.6(4)
O3 Cu1 N1 C1 -11.4(7)
O1 Cu1 N1 C1 -98.4(10)
O6 Cu1 N1 C1 165.1(7)
O3 Cu1 N1 C5 104.7(8)
O1 Cu1 N1 C5 17.6(12)
O6 Cu1 N1 C5 -78.8(8)
O3 Cu1 N1 C4 -140.0(8)
O1 Cu1 N1 C4 133.0(10)
O6 Cu1 N1 C4 36.5(8)
O3 Cu2 N2 C7 -121.6(9)
O9 Cu2 N2 C7 53.6(9)
O3 Cu2 N2 C3 2.8(7)
O9 Cu2 N2 C3 177.9(7)
O3 Cu2 N2 C6 117.5(9)
O9 Cu2 N2 C6 -67.3(9)
O1 Cu3 N3 C8 -24(12)
O4 Cu3 N3 C8 6.4(7)
O7 Cu3 N3 C8 179.9(7)
O4 Cu3 N3 C12 -110.2(12)
O7 Cu3 N3 C12 63.3(12)
O4 Cu3 N3 C11 121.5(9)
O7 Cu3 N3 C11 -65.0(9)
O4 Cu4 N4 C14 115.4(8)
O2 Cu4 N4 C10 -61.1(19)
O4 Cu4 N4 C10 6.9(7)
O10 Cu4 N4 C10 -169.5(7)
O4 Cu4 N4 C13 -123.2(8)
O10 Cu4 N4 C13 60.4(8)
O1 Cu5 N5 C19 162.1(9)
O5 Cu5 N5 C19 -111.0(6)
O8 Cu5 N5 C19 62.9(6)
O1 Cu5 N5 C15 -74.4(12)
O5 Cu5 N5 C15 12.5(6)
O8 Cu5 N5 C15 -173.6(6)
O1 Cu5 N5 C18 43.7(13)
O5 Cu5 N5 C18 130.7(6)
O8 Cu5 N5 C18 -55.5(6)
O5 Cu6 N6 C20 100.7(6)
O11 Cu6 N6 C20 -83.8(7)
O5 Cu6 N6 C21 -135.7(6)
O11 Cu6 N6 C21 39.9(6)
O5 Cu6 N6 C17 -18.3(5)
O11 Cu6 N6 C17 157.2(5)
C5 N1 C1 C2 -94.7(12)
C4 N1 C1 C2 148.6(11)
Cu1 N1 C1 C2 19.2(12)
N1 C1 C2 C3 -167.1(11)
N1 C1 C2 O3 -18.3(15)
Cu1 O3 C2 C3 159.6(8)
Cu2 O3 C2 C3 -21.1(11)
Cu1 O3 C2 C1 6.9(11)
Cu2 O3 C2 C1 -173.8(8)
C1 C2 C3 N2 174.1(11)
O3 C2 C3 N2 25.2(15)
C7 N2 C3 C2 107.4(13)
C6 N2 C3 C2 -133.3(12)
Cu2 N2 C3 C2 -16.0(13)
C12 N3 C8 C9 121.9(14)
C11 N3 C8 C9 -115.7(13)
Cu3 N3 C8 C9 1.9(13)
N3 C8 C9 C10 -168.5(12)
N3 C8 C9 O4 -12.9(16)
Cu3 O4 C9 C10 176.4(8)
Cu4 O4 C9 C10 -21.0(12)
Cu3 O4 C9 C8 17.3(12)
Cu4 O4 C9 C8 179.9(8)
C8 C9 C10 N4 -175.1(12)
O4 C9 C10 N4 29.5(16)
C14 N4 C10 C9 -137.6(11)
C13 N4 C10 C9 105.3(12)
Cu4 N4 C10 C9 -21.5(13)
C19 N5 C15 C16 89.7(10)
C18 N5 C15 C16 -149.9(8)
Cu5 N5 C15 C16 -32.6(9)
N5 C15 C16 C17 172.6(8)
N5 C15 C16 O5 41.1(11)
Cu6 O5 C16 C17 17.3(8)
Cu5 O5 C16 C17 -162.5(6)
Cu6 O5 C16 C15 152.5(6)
Cu5 O5 C16 C15 -27.3(8)
C15 C16 C17 N6 -166.2(8)
O5 C16 C17 N6 -35.2(10)
C20 N6 C17 C16 -82.5(9)
C21 N6 C17 C16 156.9(8)
Cu6 N6 C17 C16 34.0(9)
O6 P1 C22 C23 -15.3(6)
O8 P1 C22 C23 104.8(6)
O7 P1 C22 C23 -136.0(6)
O6 P1 C22 C27 164.5(6)
O8 P1 C22 C27 -75.4(6)
O7 P1 C22 C27 43.7(6)
C27 C22 C23 C24 -0.5(11)
P1 C22 C23 C24 179.2(6)
C22 C23 C24 C25 0.0(11)
C23 C24 C25 C26 1.1(12)
C24 C25 C26 C27 -1.6(12)
C23 C22 C27 C26 0.0(11)
P1 C22 C27 C26 -179.8(6)
C25 C26 C27 C22 1.1(11)
O11 P2 C28 C29 21.9(10)
O9 P2 C28 C29 143.3(10)
O10 P2 C28 C29 -97.2(10)
O11 P2 C28 C33 -156.3(8)
O9 P2 C28 C33 -35.0(8)
O10 P2 C28 C33 84.6(8)
C33 C28 C29 C30 0(2)
P2 C28 C29 C30 -178.2(12)
C28 C29 C30 C31 1(3)
C29 C30 C31 C32 -2(2)
C30 C31 C32 C33 3.3(18)
C29 C28 C33 C32 0.9(17)
P2 C28 C33 C32 179.2(9)
C31 C32 C33 C28 -2.6(18)
